data_2224511
loop_
_publ_author_name
'H\"okelek, Tuncer'
'Y\?ilmaz, Filiz'
'Tercan, Bar\?i\,s'
'\"Ozbek, F. Elif'
'Necefo\(glu, Hacali'

_publ_section_title
;Bis(\m-2-fluorobenzoato-1:2\k^2^<i>O</i>:<i>O</i>')(2-fluorobenzoato-1\k^2^<i>O</i>,<i>O</i>')(2-fluorobenzoato-2\k<i>O</i>)dinicotinamide-1\k<i>N</i>^1^,2\k<i>N</i>^1^-dizinc(II)--2-fluorobenzoic
 acid (1/1)
;
_journal_coeditor_code XU2668
_journal_issue 12
_journal_name_full 'Acta Crystallographica Section E'
_journal_page_first m1608
_journal_page_last m1609
_journal_paper_doi 10.1107/S1600536809048089
_journal_volume 65
_journal_year 2009
_chemical_formula_iupac '[Zn2 (C7 H4 F O2)4 (C6 H6 N2 O)2], C7 H5 F O2'
_chemical_formula_moiety 'C40 H28 F4 N4 O10 Zn2, C7 H5 F O2'
_chemical_formula_sum 'C47 H33 F5 N4 O12 Zn2'
_chemical_formula_weight 1071.55
_chemical_name_systematic
;
Bis(\m-2-fluorobenzoato-1:2\k^2^<i>O</i>:<i>O</i>')(2-fluorobenzoato-
1\k^2^<i>O</i>,<i>O</i>')(2-fluorobenzoato-2\k<i>O</i>)dinicotinamide-
1\k<i>N</i>^1^,2\k<i>N</i>^1^-dizinc(II)--2-fluorobenzoic acid (1/1)
;
_space_group_IT_number 14
_symmetry_cell_setting monoclinic
_symmetry_space_group_name_Hall '-P 2ybc'
_symmetry_space_group_name_H-M 'P 1 21/c 1'
_atom_sites_solution_hydrogens geom
_atom_sites_solution_primary direct
_atom_sites_solution_secondary difmap
_audit_creation_method SHELXL-97
_cell_angle_alpha 90.00
_cell_angle_beta 92.929(2)
_cell_angle_gamma 90.00
_cell_formula_units_Z 4
_cell_length_a 12.5143(2)
_cell_length_b 16.7106(3)
_cell_length_c 20.6673(4)
_cell_measurement_reflns_used 9923
_cell_measurement_temperature 100(2)
_cell_measurement_theta_max 28.14
_cell_measurement_theta_min 2.30
_cell_volume 4316.33(13)
_computing_cell_refinement 'SAINT (Bruker, 2007)'
_computing_data_collection 'APEX2 (Bruker, 2007)'
_computing_data_reduction 'SAINT (Bruker, 2007)'
_computing_molecular_graphics 'ORTEP-3 for Windows (Farrugia, 1997)'
_computing_publication_material 'WinGX (Farrugia, 1999) and PLATON (Spek, 2009)'
_computing_structure_refinement 'SHELXL97 (Sheldrick, 2008)'
_computing_structure_solution 'SHELXS97 (Sheldrick, 2008)'
_diffrn_ambient_temperature 100(2)
_diffrn_measured_fraction_theta_full 0.995
_diffrn_measured_fraction_theta_max 0.995
_diffrn_measurement_device_type 'Bruker Kappa APEXII CCD area-detector'
_diffrn_measurement_method '\f and \w'
_diffrn_radiation_monochromator graphite
_diffrn_radiation_source 'fine-focus sealed tube'
_diffrn_radiation_type MoK\a
_diffrn_radiation_wavelength 0.71073
_diffrn_reflns_av_R_equivalents 0.0359
_diffrn_reflns_av_sigmaI/netI 0.0638
_diffrn_reflns_limit_h_max 13
_diffrn_reflns_limit_h_min -16
_diffrn_reflns_limit_k_max 22
_diffrn_reflns_limit_k_min -22
_diffrn_reflns_limit_l_max 27
_diffrn_reflns_limit_l_min -26
_diffrn_reflns_number 37814
_diffrn_reflns_theta_full 28.30
_diffrn_reflns_theta_max 28.30
_diffrn_reflns_theta_min 1.57
_exptl_absorpt_coefficient_mu 1.205
_exptl_absorpt_correction_T_max 0.840
_exptl_absorpt_correction_T_min 0.710
_exptl_absorpt_correction_type multi-scan
_exptl_absorpt_process_details '(SADABS; Bruker, 2005)'
_exptl_crystal_colour colorless
_exptl_crystal_density_diffrn 1.649
_exptl_crystal_density_method 'not measured'
_exptl_crystal_description block
_exptl_crystal_F_000 2176
_exptl_crystal_size_max 0.29
_exptl_crystal_size_mid 0.25
_exptl_crystal_size_min 0.14
_refine_diff_density_max 1.386
_refine_diff_density_min -0.588
_refine_ls_extinction_method none
_refine_ls_goodness_of_fit_ref 1.014
_refine_ls_hydrogen_treatment mixed
_refine_ls_matrix_type full
_refine_ls_number_parameters 659
_refine_ls_number_reflns 10696
_refine_ls_number_restraints 10
_refine_ls_restrained_S_all 1.771
_refine_ls_R_factor_all 0.0795
_refine_ls_R_factor_gt 0.0415
_refine_ls_shift/su_max 0.001
_refine_ls_shift/su_mean 0.000
_refine_ls_structure_factor_coef Fsqd
_refine_ls_weighting_details 'calc w=1/[\s^2^(Fo^2^)+(0.0383P)^2^+3.8099P] where P=(Fo^2^+2Fc^2^)/3'
_refine_ls_weighting_scheme calc
_refine_ls_wR_factor_gt 0.0852
_refine_ls_wR_factor_ref 0.0965
_reflns_number_gt 7459
_reflns_number_total 10696
_reflns_threshold_expression I>2\s(I)
_cod_data_source_file xu2668.cif
_cod_data_source_block I
_cod_original_sg_symbol_H-M 'P 21/c'
_cod_database_code 2224511
_cod_database_fobs_code 2224511

loop_
_symmetry_equiv_pos_as_xyz
'x, y, z'
'-x, y+1/2, -z+1/2'
'-x, -y, -z'
'x, -y-1/2, z-1/2'

loop_
_atom_site_type_symbol
_atom_site_label
_atom_site_fract_x
_atom_site_fract_y
_atom_site_fract_z
_atom_site_U_iso_or_equiv
_atom_site_adp_type
_atom_site_calc_flag
_atom_site_refinement_flags
_atom_site_occupancy
_atom_site_disorder_assembly
_atom_site_disorder_group
Zn Zn1 0.17153(4) 0.67257(3) 0.24483(2) 0.01406(14) Uani d . 1 . .
Zn Zn2 0.31257(4) 0.51261(3) 0.29078(3) 0.01641(14) Uani d . 1 . .
F F1 -0.0139(2) 0.6414(2) 0.02860(15) 0.0383(8) Uani d . 1 . .
F F2 0.1234(3) 0.4736(2) 0.09432(18) 0.0236(9) Uani d P 0.70 . .
F F2' 0.4720(5) 0.5834(7) 0.0809(5) 0.054(3) Uiso d PD 0.30 . .
F F3 -0.0844(2) 0.64099(18) 0.36234(15) 0.0362(8) Uani d . 1 . .
F F4 0.6020(3) 0.6154(2) 0.3631(2) 0.0291(10) Uani d P 0.70 . .
F F4' 0.3673(4) 0.8400(4) 0.3434(4) 0.0138(17) Uiso d PD 0.30 . .
F F5 0.4883(2) 0.73739(19) 0.00733(15) 0.0377(8) Uani d . 1 . .
O O1 0.0703(3) 0.6540(2) 0.15019(15) 0.0240(8) Uani d . 1 . .
O O2 0.2346(2) 0.6999(2) 0.16036(14) 0.0199(7) Uani d . 1 . .
O O3 0.2399(2) 0.5160(2) 0.20262(16) 0.0270(8) Uani d . 1 . .
O O4 0.4067(2) 0.5492(2) 0.19029(16) 0.0242(8) Uani d . 1 . .
O O5 0.0874(2) 0.60130(18) 0.29767(14) 0.0163(7) Uani d . 1 . .
O O6 0.1828(2) 0.49874(19) 0.34017(15) 0.0199(7) Uani d . 1 . .
O O7 0.3061(2) 0.6981(2) 0.29769(14) 0.0182(7) Uani d . 1 . .
O O8 0.4007(2) 0.59306(19) 0.33526(16) 0.0211(7) Uani d . 1 . .
O O9 0.2568(3) 0.9875(2) 0.26713(19) 0.0319(9) Uani d . 1 . .
O O10 0.2451(2) 0.2018(2) 0.27913(16) 0.0228(8) Uani d . 1 . .
O O11 0.6174(3) 0.9659(2) 0.0211(2) 0.0380(10) Uani d . 1 . .
O O12 0.4706(3) 0.8936(2) 0.00208(19) 0.0331(9) Uani d . 1 . .
H H121 0.443(5) 0.943(5) -0.008(3) 0.07(2) Uiso d . 1 . .
N N1 0.0910(3) 0.7776(2) 0.26319(17) 0.0148(8) Uani d . 1 . .
N N2 0.1202(4) 1.0617(3) 0.3008(2) 0.0235(10) Uani d . 1 . .
H H2A 0.058(4) 1.063(3) 0.310(2) 0.022(14) Uiso d . 1 . .
H H2B 0.158(4) 1.102(3) 0.296(3) 0.030(16) Uiso d . 1 . .
N N3 0.4006(3) 0.4123(2) 0.30545(17) 0.0142(8) Uani d . 1 . .
N N4 0.3912(4) 0.1241(3) 0.2944(2) 0.0209(9) Uani d . 1 . .
H H4A 0.454(4) 0.120(3) 0.304(2) 0.024(15) Uiso d . 1 . .
H H4B 0.347(5) 0.082(4) 0.284(3) 0.06(2) Uiso d . 1 . .
C C1 0.1502(4) 0.6839(3) 0.1255(2) 0.0172(10) Uani d . 1 . .
C C2 0.1499(3) 0.7054(3) 0.0554(2) 0.0163(10) Uani d . 1 . .
C C3 0.0668(4) 0.6878(3) 0.0113(2) 0.0203(10) Uani d . 1 . .
C C4 0.0640(4) 0.7140(3) -0.0521(2) 0.0273(12) Uani d . 1 . .
H H4 0.0060 0.7019 -0.0803 0.033 Uiso calc R 1 . .
C C5 0.1486(4) 0.7584(3) -0.0729(2) 0.0290(12) Uani d . 1 . .
H H5 0.1472 0.7774 -0.1152 0.035 Uiso calc R 1 . .
C C6 0.2351(4) 0.7745(3) -0.0310(2) 0.0255(12) Uani d . 1 . .
H H6 0.2931 0.8030 -0.0455 0.031 Uiso calc R 1 . .
C C7 0.2356(4) 0.7483(3) 0.0323(2) 0.0196(10) Uani d . 1 . .
H H7 0.2944 0.7595 0.0602 0.023 Uiso calc R 1 . .
C C8 0.3164(3) 0.5334(3) 0.1666(2) 0.0179(10) Uani d . 1 . .
C C9 0.2958(3) 0.5326(3) 0.0950(2) 0.0169(10) Uani d D 1 . .
C C10 0.2015(4) 0.5058(3) 0.0629(2) 0.0230(11) Uani d D 1 . .
H H14' 0.1473 0.4853 0.0872 0.028 Uiso calc PR 0.30 . .
C C11 0.1859(4) 0.5086(3) -0.0046(3) 0.0282(12) Uani d D 1 . .
H H11 0.1222 0.4903 -0.0246 0.034 Uiso calc R 1 . .
C C12 0.2649(4) 0.5383(3) -0.0407(3) 0.0312(13) Uani d . 1 . .
H H12 0.2543 0.5405 -0.0855 0.037 Uiso calc R 1 . .
C C13 0.3598(4) 0.5651(3) -0.0124(2) 0.0306(13) Uani d D 1 . .
H H13 0.4132 0.5850 -0.0377 0.037 Uiso calc R 1 . .
C C14 0.3749(4) 0.5620(3) 0.0552(2) 0.0234(11) Uani d D 1 . .
H H14 0.4394 0.5799 0.0744 0.028 Uiso calc PR 0.70 . .
C C15 0.0994(3) 0.5414(3) 0.3341(2) 0.0145(9) Uani d . 1 . .
C C16 0.0079(3) 0.5168(3) 0.3735(2) 0.0164(10) Uani d . 1 . .
C C17 -0.0787(4) 0.5654(3) 0.3857(2) 0.0218(11) Uani d . 1 . .
C C18 -0.1606(4) 0.5413(3) 0.4231(2) 0.0286(12) Uani d . 1 . .
H H18 -0.2176 0.5754 0.4301 0.034 Uiso calc R 1 . .
C C19 -0.1571(4) 0.4659(4) 0.4501(3) 0.0362(14) Uani d . 1 . .
H H19 -0.2119 0.4489 0.4756 0.043 Uiso calc R 1 . .
C C20 -0.0727(4) 0.4155(3) 0.4393(3) 0.0367(14) Uani d . 1 . .
H H20 -0.0700 0.3647 0.4576 0.044 Uiso calc R 1 . .
C C21 0.0082(4) 0.4410(3) 0.4010(2) 0.0258(12) Uani d . 1 . .
H H21 0.0644 0.4064 0.3934 0.031 Uiso calc R 1 . .
C C22 0.3881(3) 0.6668(3) 0.3252(2) 0.0158(10) Uani d . 1 . .
C C23 0.4772(3) 0.7209(3) 0.3453(2) 0.0141(9) Uani d D 1 . .
C C24 0.5816(3) 0.6927(3) 0.3596(2) 0.0174(10) Uani d D 1 . .
H H28' 0.5940 0.6378 0.3605 0.021 Uiso calc PR 0.30 . .
C C25 0.6675(4) 0.7452(3) 0.3726(2) 0.0216(11) Uani d D 1 . .
H H25 0.7362 0.7253 0.3811 0.026 Uiso calc R 1 . .
C C26 0.6492(4) 0.8258(3) 0.3728(2) 0.0216(11) Uani d . 1 . .
H H26 0.7064 0.8605 0.3812 0.026 Uiso calc R 1 . .
C C27 0.5482(4) 0.8570(3) 0.3608(2) 0.0214(11) Uani d D 1 . .
H H27 0.5364 0.9119 0.3621 0.026 Uiso calc R 1 . .
C C28 0.4637(3) 0.8040(3) 0.3467(2) 0.0186(10) Uani d D 1 . .
H H28 0.3957 0.8248 0.3378 0.022 Uiso calc PR 0.70 . .
C C29 0.1429(3) 0.8473(3) 0.2675(2) 0.0146(9) Uani d . 1 . .
H H29 0.2162 0.8472 0.2620 0.018 Uiso calc R 1 . .
C C30 0.0941(3) 0.9198(3) 0.2797(2) 0.0150(10) Uani d . 1 . .
C C31 -0.0155(3) 0.9193(3) 0.2884(2) 0.0168(10) Uani d . 1 . .
H H31 -0.0515 0.9665 0.2972 0.020 Uiso calc R 1 . .
C C32 -0.0698(3) 0.8475(3) 0.2837(2) 0.0181(10) Uani d . 1 . .
H H32 -0.1430 0.8459 0.2895 0.022 Uiso calc R 1 . .
C C33 -0.0157(3) 0.7782(3) 0.2707(2) 0.0168(10) Uani d . 1 . .
H H33 -0.0536 0.7304 0.2668 0.020 Uiso calc R 1 . .
C C34 0.1630(3) 0.9929(3) 0.2819(2) 0.0187(10) Uani d . 1 . .
C C35 0.3537(3) 0.3409(3) 0.2987(2) 0.0142(9) Uani d . 1 . .
H H35 0.2799 0.3393 0.2906 0.017 Uiso calc R 1 . .
C C36 0.4082(3) 0.2690(3) 0.3032(2) 0.0133(9) Uani d . 1 . .
C C37 0.5183(3) 0.2716(3) 0.3166(2) 0.0170(10) Uani d . 1 . .
H H37 0.5579 0.2246 0.3204 0.020 Uiso calc R 1 . .
C C38 0.5676(3) 0.3453(3) 0.3241(2) 0.0184(10) Uani d . 1 . .
H H38 0.6409 0.3483 0.3336 0.022 Uiso calc R 1 . .
C C39 0.5075(3) 0.4143(3) 0.3175(2) 0.0174(10) Uani d . 1 . .
H H39 0.5418 0.4636 0.3214 0.021 Uiso calc R 1 . .
C C40 0.3426(3) 0.1945(3) 0.2915(2) 0.0169(10) Uani d . 1 . .
C C41 0.7570(4) 0.6917(3) 0.0614(3) 0.0303(12) Uani d . 1 . .
H H41 0.7990 0.6469 0.0709 0.036 Uiso calc R 1 . .
C C42 0.6512(4) 0.6824(3) 0.0410(2) 0.0269(12) Uani d . 1 . .
H H42 0.6215 0.6316 0.0367 0.032 Uiso calc R 1 . .
C C43 0.5899(4) 0.7494(3) 0.0272(2) 0.0225(11) Uani d . 1 . .
C C44 0.6319(4) 0.8263(3) 0.0324(2) 0.0195(10) Uani d . 1 . .
C C45 0.7393(4) 0.8332(3) 0.0534(2) 0.0268(12) Uani d . 1 . .
H H45 0.7699 0.8838 0.0578 0.032 Uiso calc R 1 . .
C C46 0.8006(4) 0.7669(3) 0.0677(3) 0.0329(13) Uani d . 1 . .
H H46 0.8719 0.7729 0.0817 0.039 Uiso calc R 1 . .
C C47 0.5720(4) 0.9010(3) 0.0178(2) 0.0214(11) Uani d . 1 . .

loop_
_atom_site_aniso_label
_atom_site_aniso_U_11
_atom_site_aniso_U_22
_atom_site_aniso_U_33
_atom_site_aniso_U_12
_atom_site_aniso_U_13
_atom_site_aniso_U_23
Zn1 0.0128(2) 0.0158(3) 0.0136(3) -0.0009(2) 0.00059(19) 0.0017(2)
Zn2 0.0136(2) 0.0104(3) 0.0248(3) 0.0005(2) -0.0018(2) 0.0001(2)
F1 0.0310(16) 0.042(2) 0.0416(19) -0.0084(15) -0.0021(14) -0.0026(16)
F2 0.0158(18) 0.029(2) 0.026(2) -0.0116(17) 0.0042(16) 0.0000(18)
F3 0.0401(17) 0.0233(17) 0.0473(19) 0.0134(14) 0.0224(15) 0.0138(15)
F4 0.025(2) 0.018(2) 0.044(3) 0.0016(18) -0.0054(18) 0.003(2)
F5 0.0316(16) 0.0317(19) 0.049(2) -0.0060(14) -0.0037(14) 0.0023(16)
O1 0.0318(18) 0.021(2) 0.0194(17) -0.0047(16) 0.0082(14) 0.0002(15)
O2 0.0195(15) 0.0255(19) 0.0146(16) 0.0056(15) -0.0014(13) 0.0000(15)
O3 0.0132(15) 0.044(2) 0.0240(18) 0.0029(16) 0.0032(13) 0.0131(17)
O4 0.0199(16) 0.024(2) 0.0287(19) -0.0058(15) -0.0002(14) -0.0004(16)
O5 0.0183(15) 0.0118(17) 0.0189(16) -0.0005(13) 0.0019(13) 0.0034(14)
O6 0.0169(15) 0.0185(19) 0.0246(18) 0.0032(14) 0.0033(13) 0.0032(14)
O7 0.0148(15) 0.0205(18) 0.0189(17) -0.0008(14) -0.0040(13) -0.0011(14)
O8 0.0203(16) 0.0134(18) 0.0292(19) -0.0025(14) -0.0035(14) -0.0016(15)
O9 0.0190(16) 0.0164(19) 0.061(3) -0.0025(15) 0.0111(17) -0.0072(18)
O10 0.0151(15) 0.0142(18) 0.039(2) 0.0004(14) -0.0032(14) 0.0005(16)
O11 0.0239(18) 0.022(2) 0.068(3) -0.0010(17) 0.0012(18) 0.005(2)
O12 0.0241(18) 0.025(2) 0.050(3) 0.0028(17) -0.0048(17) 0.0043(19)
N1 0.0137(17) 0.017(2) 0.0136(19) -0.0028(16) -0.0004(14) 0.0001(16)
N2 0.015(2) 0.015(2) 0.040(3) 0.001(2) -0.0005(19) 0.000(2)
N3 0.0141(17) 0.013(2) 0.0158(19) 0.0004(16) 0.0007(14) -0.0001(16)
N4 0.017(2) 0.013(2) 0.032(2) 0.0016(19) -0.0005(18) -0.0005(19)
C1 0.024(2) 0.012(2) 0.016(2) 0.005(2) 0.0054(19) -0.001(2)
C2 0.018(2) 0.015(2) 0.016(2) 0.003(2) 0.0017(18) -0.002(2)
C3 0.022(2) 0.018(3) 0.021(2) -0.003(2) 0.0013(19) -0.001(2)
C4 0.035(3) 0.027(3) 0.019(3) 0.003(2) -0.010(2) -0.004(2)
C5 0.048(3) 0.026(3) 0.013(2) 0.006(3) 0.004(2) 0.001(2)
C6 0.029(3) 0.026(3) 0.022(3) 0.000(2) 0.010(2) 0.002(2)
C7 0.021(2) 0.019(3) 0.019(2) 0.003(2) 0.0038(19) -0.001(2)
C8 0.018(2) 0.011(2) 0.024(3) 0.0041(19) 0.0036(19) 0.003(2)
C9 0.017(2) 0.011(2) 0.023(2) 0.0040(19) 0.0033(18) 0.003(2)
C10 0.023(2) 0.013(3) 0.033(3) 0.001(2) 0.003(2) 0.001(2)
C11 0.031(3) 0.016(3) 0.036(3) -0.001(2) -0.011(2) -0.006(2)
C12 0.047(3) 0.024(3) 0.022(3) 0.000(3) -0.001(2) -0.003(2)
C13 0.038(3) 0.031(3) 0.024(3) -0.004(3) 0.012(2) 0.002(2)
C14 0.021(2) 0.023(3) 0.027(3) -0.001(2) 0.006(2) 0.000(2)
C15 0.016(2) 0.013(2) 0.015(2) -0.0024(19) -0.0026(17) -0.003(2)
C16 0.016(2) 0.015(2) 0.017(2) 0.000(2) -0.0012(17) 0.001(2)
C17 0.025(2) 0.017(3) 0.024(3) 0.003(2) 0.003(2) 0.005(2)
C18 0.023(2) 0.030(3) 0.033(3) 0.009(2) 0.010(2) 0.009(3)
C19 0.025(3) 0.035(3) 0.049(4) 0.001(3) 0.015(2) 0.018(3)
C20 0.030(3) 0.024(3) 0.058(4) 0.000(2) 0.014(3) 0.021(3)
C21 0.019(2) 0.017(3) 0.041(3) 0.002(2) 0.003(2) 0.006(2)
C22 0.018(2) 0.017(3) 0.012(2) -0.002(2) 0.0047(17) -0.003(2)
C23 0.019(2) 0.013(2) 0.010(2) -0.0023(19) 0.0013(17) -0.0009(19)
C24 0.019(2) 0.015(3) 0.018(2) -0.002(2) -0.0016(18) 0.002(2)
C25 0.018(2) 0.025(3) 0.022(3) -0.002(2) -0.0028(19) 0.003(2)
C26 0.021(2) 0.021(3) 0.023(2) -0.011(2) 0.0035(19) -0.003(2)
C27 0.028(2) 0.014(3) 0.023(3) -0.004(2) 0.009(2) -0.003(2)
C28 0.019(2) 0.019(3) 0.018(2) 0.000(2) 0.0037(18) -0.001(2)
C29 0.0118(19) 0.016(3) 0.015(2) -0.0012(19) -0.0009(17) 0.0019(19)
C30 0.014(2) 0.015(2) 0.016(2) 0.0012(19) -0.0018(17) 0.0013(19)
C31 0.017(2) 0.019(3) 0.015(2) 0.004(2) 0.0007(18) 0.002(2)
C32 0.0097(19) 0.027(3) 0.018(2) 0.001(2) 0.0000(17) 0.005(2)
C33 0.015(2) 0.019(3) 0.016(2) -0.004(2) -0.0022(17) 0.004(2)
C34 0.018(2) 0.015(3) 0.022(2) 0.003(2) -0.0029(19) 0.000(2)
C35 0.0138(19) 0.014(2) 0.015(2) 0.0004(19) -0.0006(17) 0.0002(19)
C36 0.016(2) 0.012(2) 0.012(2) 0.0012(19) 0.0012(17) -0.0001(18)
C37 0.017(2) 0.017(3) 0.016(2) 0.005(2) 0.0019(18) 0.002(2)
C38 0.013(2) 0.021(3) 0.021(2) 0.000(2) -0.0008(18) 0.001(2)
C39 0.017(2) 0.016(3) 0.019(2) -0.004(2) -0.0001(18) -0.001(2)
C40 0.018(2) 0.015(3) 0.018(2) 0.002(2) 0.0024(18) 0.000(2)
C41 0.033(3) 0.027(3) 0.032(3) 0.007(2) 0.006(2) 0.001(2)
C42 0.040(3) 0.018(3) 0.024(3) -0.004(2) 0.010(2) -0.001(2)
C43 0.022(2) 0.028(3) 0.018(2) -0.004(2) 0.0018(19) -0.001(2)
C44 0.021(2) 0.022(3) 0.016(2) 0.001(2) 0.0037(18) -0.001(2)
C45 0.025(2) 0.023(3) 0.033(3) 0.000(2) 0.002(2) 0.000(2)
C46 0.027(3) 0.029(3) 0.042(3) 0.003(3) 0.000(2) -0.001(3)
C47 0.023(2) 0.023(3) 0.018(2) 0.000(2) 0.0057(19) 0.000(2)

loop_
_atom_type_symbol
_atom_type_description
_atom_type_scat_dispersion_real
_atom_type_scat_dispersion_imag
_atom_type_scat_source
C C 0.0033 0.0016 'International Tables Vol C Tables 4.2.6.8 and 6.1.1.4'
H H 0.0000 0.0000 'International Tables Vol C Tables 4.2.6.8 and 6.1.1.4'
F F 0.0171 0.0103 'International Tables Vol C Tables 4.2.6.8 and 6.1.1.4'
N N 0.0061 0.0033 'International Tables Vol C Tables 4.2.6.8 and 6.1.1.4'
O O 0.0106 0.0060 'International Tables Vol C Tables 4.2.6.8 and 6.1.1.4'
Zn Zn 0.2839 1.4301 'International Tables Vol C Tables 4.2.6.8 and 6.1.1.4'

loop_
_geom_angle_atom_site_label_1
_geom_angle_atom_site_label_2
_geom_angle_atom_site_label_3
_geom_angle_site_symmetry_1
_geom_angle_site_symmetry_3
_geom_angle
_geom_angle_publ_flag
O2 Zn1 O1 . . 60.92(12) ?
O2 Zn1 N1 . . 100.57(14) ?
O5 Zn1 O1 . . 95.98(12) ?
O5 Zn1 O2 . . 150.56(13) ?
O5 Zn1 O7 . . 106.60(12) ?
O5 Zn1 N1 . . 97.64(13) ?
O7 Zn1 O1 . . 154.68(12) ?
O7 Zn1 O2 . . 93.94(12) ?
O7 Zn1 N1 . . 97.05(13) ?
N1 Zn1 O1 . . 91.04(13) ?
O3 Zn2 N3 . . 112.33(15) ?
O6 Zn2 O3 . . 97.28(12) ?
O6 Zn2 N3 . . 106.36(14) ?
O8 Zn2 O3 . . 129.40(14) ?
O8 Zn2 O6 . . 107.39(13) ?
O8 Zn2 N3 . . 102.19(14) ?
C1 O1 Zn1 . . 82.8(3) ?
C1 O2 Zn1 . . 95.3(3) ?
C8 O3 Zn2 . . 102.6(3) ?
C15 O5 Zn1 . . 140.1(3) ?
C15 O6 Zn2 . . 125.3(3) ?
C22 O7 Zn1 . . 143.0(3) ?
C22 O8 Zn2 . . 122.4(3) ?
C47 O12 H121 . . 109(4) ?
C29 N1 Zn1 . . 120.9(3) ?
C29 N1 C33 . . 117.7(4) ?
C33 N1 Zn1 . . 121.4(3) ?
C34 N2 H2A . . 120(4) ?
C34 N2 H2B . . 115(4) ?
H2A N2 H2B . . 124(5) ?
C35 N3 Zn2 . . 119.5(3) ?
C35 N3 C39 . . 118.0(4) ?
C39 N3 Zn2 . . 122.4(3) ?
C40 N4 H4A . . 122(4) ?
C40 N4 H4B . . 114(4) ?
H4A N4 H4B . . 124(5) ?
O1 C1 O2 . . 120.7(4) ?
O1 C1 C2 . . 122.0(4) ?
O2 C1 C2 . . 117.3(4) ?
C3 C2 C1 . . 123.7(4) ?
C3 C2 C7 . . 116.8(4) ?
C7 C2 C1 . . 119.5(4) ?
F1 C3 C2 . . 120.1(4) ?
F1 C3 C4 . . 117.1(4) ?
C4 C3 C2 . . 122.8(4) ?
C3 C4 H4 . . 120.5 ?
C5 C4 C3 . . 118.9(5) ?
C5 C4 H4 . . 120.5 ?
C4 C5 H5 . . 120.0 ?
C6 C5 C4 . . 120.1(5) ?
C6 C5 H5 . . 120.0 ?
C5 C6 C7 . . 119.9(5) ?
C5 C6 H6 . . 120.1 ?
C7 C6 H6 . . 120.1 ?
C2 C7 H7 . . 119.3 ?
C6 C7 C2 . . 121.4(4) ?
C6 C7 H7 . . 119.3 ?
O3 C8 C9 . . 118.7(4) ?
O4 C8 O3 . . 121.1(4) ?
O4 C8 C9 . . 120.2(4) ?
C10 C9 C8 . . 125.0(4) ?
C14 C9 C10 . . 115.9(4) ?
C14 C9 C8 . . 119.1(4) ?
C9 C10 H14' . . 118.9 ?
C11 C10 C9 . . 122.3(4) ?
C11 C10 H14' . . 118.9 ?
C10 C11 H11 . . 120.3 ?
C12 C11 C10 . . 119.4(5) ?
C12 C11 H11 . . 120.3 ?
C11 C12 C13 . . 121.5(5) ?
C11 C12 H12 . . 119.3 ?
C13 C12 H12 . . 119.3 ?
C12 C13 C14 . . 118.9(5) ?
C12 C13 H13 . . 120.6 ?
C14 C13 H13 . . 120.6 ?
C9 C14 C13 . . 122.2(4) ?
C9 C14 H14 . . 118.9 ?
C13 C14 H14 . . 118.9 ?
O5 C15 O6 . . 125.5(4) ?
O5 C15 C16 . . 118.4(4) ?
O6 C15 C16 . . 116.1(4) ?
C17 C16 C15 . . 124.3(4) ?
C21 C16 C15 . . 119.2(4) ?
C21 C16 C17 . . 116.4(4) ?
F3 C17 C16 . . 120.6(4) ?
F3 C17 C18 . . 116.6(4) ?
C18 C17 C16 . . 122.8(5) ?
C17 C18 C19 . . 119.1(5) ?
C17 C18 H18 . . 120.4 ?
C19 C18 H18 . . 120.4 ?
C18 C19 C20 . . 120.1(5) ?
C18 C19 H19 . . 120.0 ?
C20 C19 H19 . . 120.0 ?
C19 C20 C21 . . 119.6(5) ?
C19 C20 H20 . . 120.2 ?
C21 C20 H20 . . 120.2 ?
C16 C21 H21 . . 119.0 ?
C20 C21 C16 . . 121.9(5) ?
C20 C21 H21 . . 119.0 ?
O7 C22 C23 . . 117.3(4) ?
O8 C22 O7 . . 124.9(4) ?
O8 C22 C23 . . 117.7(4) ?
C24 C23 C22 . . 122.2(4) ?
C28 C23 C22 . . 121.5(4) ?
C28 C23 C24 . . 116.2(4) ?
C23 C24 H28' . . 119.2 ?
C25 C24 C23 . . 121.6(4) ?
C25 C24 H28' . . 119.2 ?
C24 C25 H25 . . 120.3 ?
C26 C25 C24 . . 119.4(4) ?
C26 C25 H25 . . 120.3 ?
C25 C26 C27 . . 121.6(4) ?
C25 C26 H26 . . 119.2 ?
C27 C26 H26 . . 119.2 ?
C26 C27 C28 . . 118.4(4) ?
C26 C27 H27 . . 120.8 ?
C28 C27 H27 . . 120.8 ?
C23 C28 C27 . . 122.8(4) ?
C23 C28 H28 . . 118.6 ?
C27 C28 H28 . . 118.6 ?
N1 C29 C30 . . 123.9(4) ?
N1 C29 H29 . . 118.0 ?
C30 C29 H29 . . 118.0 ?
C29 C30 C31 . . 117.7(4) ?
C29 C30 C34 . . 117.4(4) ?
C31 C30 C34 . . 124.9(4) ?
C30 C31 H31 . . 120.6 ?
C32 C31 C30 . . 118.7(4) ?
C32 C31 H31 . . 120.6 ?
C31 C32 H32 . . 120.0 ?
C33 C32 C31 . . 120.1(4) ?
C33 C32 H32 . . 120.0 ?
N1 C33 C32 . . 121.9(4) ?
N1 C33 H33 . . 119.1 ?
C32 C33 H33 . . 119.1 ?
O9 C34 N2 . . 122.5(4) ?
O9 C34 C30 . . 119.3(4) ?
N2 C34 C30 . . 118.3(4) ?
N3 C35 C36 . . 123.8(4) ?
N3 C35 H35 . . 118.1 ?
C36 C35 H35 . . 118.1 ?
C35 C36 C37 . . 117.9(4) ?
C35 C36 C40 . . 116.4(4) ?
C37 C36 C40 . . 125.7(4) ?
C36 C37 H37 . . 120.6 ?
C38 C37 C36 . . 118.8(4) ?
C38 C37 H37 . . 120.6 ?
C37 C38 H38 . . 120.1 ?
C39 C38 C37 . . 119.8(4) ?
C39 C38 H38 . . 120.1 ?
N3 C39 C38 . . 121.8(4) ?
N3 C39 H39 . . 119.1 ?
C38 C39 H39 . . 119.1 ?
O10 C40 N4 . . 122.8(4) ?
O10 C40 C36 . . 118.3(4) ?
N4 C40 C36 . . 118.9(4) ?
C42 C41 H41 . . 119.9 ?
C46 C41 C42 . . 120.2(5) ?
C46 C41 H41 . . 119.9 ?
C41 C42 C43 . . 119.2(5) ?
C41 C42 H42 . . 120.4 ?
C43 C42 H42 . . 120.4 ?
F5 C43 C42 . . 117.0(5) ?
F5 C43 C44 . . 121.0(4) ?
C42 C43 C44 . . 122.0(4) ?
C43 C44 C45 . . 117.1(5) ?
C43 C44 C47 . . 125.3(4) ?
C45 C44 C47 . . 117.6(4) ?
C44 C45 H45 . . 119.4 ?
C46 C45 C44 . . 121.3(5) ?
C46 C45 H45 . . 119.4 ?
C41 C46 H46 . . 119.9 ?
C45 C46 C41 . . 120.3(5) ?
C45 C46 H46 . . 119.9 ?
O11 C47 O12 . . 122.8(5) ?
O11 C47 C44 . . 120.5(4) ?
O12 C47 C44 . . 116.7(5) ?

loop_
_geom_bond_atom_site_label_1
_geom_bond_atom_site_label_2
_geom_bond_site_symmetry_2
_geom_bond_distance
_geom_bond_publ_flag
Zn1 O1 . 2.296(3) yes
Zn1 O2 . 2.006(3) yes
Zn1 O5 . 1.958(3) yes
Zn1 O7 . 2.005(3) yes
Zn1 N1 . 2.068(4) yes
Zn2 O3 . 1.995(3) yes
Zn2 O6 . 1.975(3) yes
Zn2 O8 . 1.940(3) yes
Zn2 N3 . 2.021(4) yes
F1 C3 . 1.338(5) ?
F3 C17 . 1.353(6) ?
F5 C43 . 1.331(5) ?
O1 C1 . 1.250(5) ?
O2 C1 . 1.276(5) ?
O3 C8 . 1.276(5) ?
O4 C8 . 1.237(5) ?
O5 C15 . 1.256(5) ?
O6 C15 . 1.266(5) ?
O7 C22 . 1.261(5) ?
O8 C22 . 1.259(5) ?
O9 C34 . 1.231(5) ?
O10 C40 . 1.240(5) ?
O11 C47 . 1.225(6) ?
O12 C47 . 1.301(6) ?
O12 H121 . 0.92(8) ?
N1 C29 . 1.335(6) ?
N1 C33 . 1.353(5) ?
N2 C34 . 1.335(6) ?
N2 H2A . 0.82(5) ?
N2 H2B . 0.84(6) ?
N3 C35 . 1.335(6) ?
N3 C39 . 1.349(5) ?
N4 C40 . 1.324(6) ?
N4 H4A . 0.81(5) ?
N4 H4B . 0.92(7) ?
C2 C1 . 1.494(6) ?
C2 C3 . 1.379(6) ?
C2 C7 . 1.394(6) ?
C3 C4 . 1.379(7) ?
C4 H4 . 0.9300 ?
C5 C4 . 1.379(7) ?
C5 H5 . 0.9300 ?
C6 C5 . 1.378(7) ?
C6 H6 . 0.9300 ?
C7 C6 . 1.380(6) ?
C7 H7 . 0.9300 ?
C8 C9 . 1.490(6) ?
C9 C14 . 1.407(6) ?
C10 C9 . 1.398(6) ?
C10 C11 . 1.398(7) ?
C10 H14' . 0.9300 ?
C11 H11 . 0.9300 ?
C12 C11 . 1.363(7) ?
C12 H12 . 0.9300 ?
C13 C12 . 1.372(7) ?
C13 H13 . 0.9300 ?
C14 C13 . 1.402(7) ?
C14 H14 . 0.9300 ?
C16 C15 . 1.496(6) ?
C16 C17 . 1.389(6) ?
C16 C21 . 1.387(7) ?
C18 C17 . 1.375(6) ?
C18 C19 . 1.378(7) ?
C18 H18 . 0.9300 ?
C19 C20 . 1.378(7) ?
C19 H19 . 0.9300 ?
C20 H20 . 0.9300 ?
C21 C20 . 1.384(7) ?
C21 H21 . 0.9300 ?
C22 C23 . 1.479(6) ?
C24 C23 . 1.406(6) ?
C24 H28' . 0.9300 ?
C25 C24 . 1.403(6) ?
C25 H25 . 0.9300 ?
C26 C25 . 1.367(7) ?
C26 C27 . 1.378(7) ?
C26 H26 . 0.9300 ?
C27 C28 . 1.398(6) ?
C27 H27 . 0.9300 ?
C28 C23 . 1.398(6) ?
C28 H28 . 0.9300 ?
C29 C30 . 1.387(6) ?
C29 H29 . 0.9300 ?
C31 C30 . 1.392(6) ?
C31 C32 . 1.380(7) ?
C31 H31 . 0.9300 ?
C32 H32 . 0.9300 ?
C33 C32 . 1.374(6) ?
C33 H33 . 0.9300 ?
C34 C30 . 1.494(6) ?
C35 H35 . 0.9300 ?
C36 C35 . 1.382(6) ?
C36 C37 . 1.391(6) ?
C36 C40 . 1.504(6) ?
C37 C38 . 1.382(6) ?
C37 H37 . 0.9300 ?
C38 H38 . 0.9300 ?
C39 C38 . 1.380(6) ?
C39 H39 . 0.9300 ?
C41 C46 . 1.374(8) ?
C41 H41 . 0.9300 ?
C42 C41 . 1.377(7) ?
C42 H42 . 0.9300 ?
C43 C42 . 1.379(7) ?
C44 C43 . 1.391(7) ?
C44 C47 . 1.479(7) ?
C45 C44 . 1.395(6) ?
C45 C46 . 1.371(7) ?
C45 H45 . 0.9300 ?
C46 H46 . 0.9300 ?

loop_
_geom_hbond_atom_site_label_D
_geom_hbond_atom_site_label_H
_geom_hbond_atom_site_label_A
_geom_hbond_site_symmetry_A
_geom_hbond_distance_DH
_geom_hbond_distance_HA
_geom_hbond_distance_DA
_geom_hbond_angle_DHA
_geom_hbond_publ_flag
N2 H2A O1 2_555 0.82(5) 2.39(5) 3.056(6) 140(5) yes
N2 H2B O10 1_565 0.84(6) 2.03(5) 2.863(6) 176.4(5) yes
N4 H4A O4 2_645 0.81(5) 2.11(5) 2.825(5) 149(5) yes
N4 H4B O9 1_545 0.92(7) 1.96(7) 2.874(6) 176(7) yes
O12 H121 O11 3_675 0.92(8) 1.71(8) 2.626(5) 174(6) yes

loop_
_geom_torsion_atom_site_label_1
_geom_torsion_atom_site_label_2
_geom_torsion_atom_site_label_3
_geom_torsion_atom_site_label_4
_geom_torsion_site_symmetry_1
_geom_torsion_site_symmetry_2
_geom_torsion_site_symmetry_3
_geom_torsion_site_symmetry_4
_geom_torsion
_geom_torsion_publ_flag
O2 Zn1 O1 C1 . . . . -3.1(3) ?
O5 Zn1 O1 C1 . . . . -163.8(3) ?
O7 Zn1 O1 C1 . . . . -10.6(4) ?
N1 Zn1 O1 C1 . . . . 98.4(3) ?
O1 Zn1 O2 C1 . . . . 3.0(2) ?
O5 Zn1 O2 C1 . . . . 45.1(4) ?
O7 Zn1 O2 C1 . . . . 179.9(3) ?
N1 Zn1 O2 C1 . . . . -82.2(3) ?
O1 Zn1 O5 C15 . . . . 125.1(5) ?
O2 Zn1 O5 C15 . . . . 89.0(5) ?
O7 Zn1 O5 C15 . . . . -43.3(5) ?
N1 Zn1 O5 C15 . . . . -143.1(5) ?
O1 Zn1 O7 C22 . . . . -91.5(5) ?
O2 Zn1 O7 C22 . . . . -98.0(5) ?
O5 Zn1 O7 C22 . . . . 60.6(5) ?
N1 Zn1 O7 C22 . . . . 160.8(5) ?
O1 Zn1 N1 C29 . . . . -118.6(3) ?
O1 Zn1 N1 C33 . . . . 60.8(3) ?
O2 Zn1 N1 C29 . . . . -58.0(3) ?
O2 Zn1 N1 C33 . . . . 121.4(3) ?
O5 Zn1 N1 C29 . . . . 145.2(3) ?
O5 Zn1 N1 C33 . . . . -35.4(3) ?
O7 Zn1 N1 C29 . . . . 37.3(3) ?
O7 Zn1 N1 C33 . . . . -143.2(3) ?
O8 Zn2 O3 C8 . . . . 53.8(3) ?
O6 Zn2 O3 C8 . . . . 173.4(3) ?
N3 Zn2 O3 C8 . . . . -75.5(3) ?
O3 Zn2 O6 C15 . . . . -50.5(4) ?
O8 Zn2 O6 C15 . . . . 84.8(4) ?
N3 Zn2 O6 C15 . . . . -166.4(3) ?
O3 Zn2 O8 C22 . . . . 29.6(4) ?
O6 Zn2 O8 C22 . . . . -85.8(3) ?
N3 Zn2 O8 C22 . . . . 162.5(3) ?
O3 Zn2 N3 C35 . . . . -57.3(3) ?
O3 Zn2 N3 C39 . . . . 117.9(3) ?
O6 Zn2 N3 C35 . . . . 48.0(3) ?
O6 Zn2 N3 C39 . . . . -136.8(3) ?
O8 Zn2 N3 C35 . . . . 160.4(3) ?
O8 Zn2 N3 C39 . . . . -24.3(4) ?
Zn1 O1 C1 O2 . . . . 5.0(4) ?
Zn1 O1 C1 C2 . . . . -172.5(4) ?
Zn1 O2 C1 O1 . . . . -5.7(5) ?
Zn1 O2 C1 C2 . . . . 171.9(3) ?
Zn2 O3 C8 O4 . . . . -5.4(5) ?
Zn2 O3 C8 C9 . . . . 173.4(3) ?
Zn1 O5 C15 O6 . . . . -11.4(8) ?
Zn1 O5 C15 C16 . . . . 169.4(3) ?
Zn2 O6 C15 O5 . . . . -3.1(6) ?
Zn2 O6 C15 C16 . . . . 176.2(3) ?
Zn1 O7 C22 O8 . . . . -12.9(7) ?
Zn1 O7 C22 C23 . . . . 165.3(3) ?
Zn2 O8 C22 O7 . . . . 16.4(6) ?
Zn2 O8 C22 C23 . . . . -161.8(3) ?
Zn1 N1 C29 C30 . . . . -180.0(3) ?
C33 N1 C29 C30 . . . . 0.6(6) ?
Zn1 N1 C33 C32 . . . . 179.1(3) ?
C29 N1 C33 C32 . . . . -1.5(6) ?
Zn2 N3 C35 C36 . . . . 175.3(3) ?
C39 N3 C35 C36 . . . . -0.2(6) ?
Zn2 N3 C39 C38 . . . . -176.6(3) ?
C35 N3 C39 C38 . . . . -1.3(6) ?
C3 C2 C1 O1 . . . . -6.1(7) ?
C3 C2 C1 O2 . . . . 176.3(4) ?
C7 C2 C1 O1 . . . . 171.4(4) ?
C7 C2 C1 O2 . . . . -6.2(6) ?
C1 C2 C3 F1 . . . . -7.9(7) ?
C1 C2 C3 C4 . . . . 174.4(5) ?
C7 C2 C3 F1 . . . . 174.6(4) ?
C7 C2 C3 C4 . . . . -3.2(7) ?
C1 C2 C7 C6 . . . . -175.2(4) ?
C3 C2 C7 C6 . . . . 2.5(7) ?
F1 C3 C4 C5 . . . . -176.5(4) ?
C2 C3 C4 C5 . . . . 1.3(8) ?
C6 C5 C4 C3 . . . . 1.4(8) ?
C7 C6 C5 C4 . . . . -2.0(8) ?
C2 C7 C6 C5 . . . . 0.0(7) ?
O3 C8 C9 C10 . . . . -7.4(7) ?
O3 C8 C9 C14 . . . . 171.5(4) ?
O4 C8 C9 C10 . . . . 171.3(4) ?
O4 C8 C9 C14 . . . . -9.7(7) ?
C10 C9 C14 C13 . . . . 0.8(7) ?
C8 C9 C14 C13 . . . . -178.3(5) ?
C11 C10 C9 C14 . . . . -0.7(7) ?
C11 C10 C9 C8 . . . . 178.3(5) ?
C9 C10 C11 C12 . . . . 0.1(8) ?
C13 C12 C11 C10 . . . . 0.4(8) ?
C14 C13 C12 C11 . . . . -0.4(8) ?
C9 C14 C13 C12 . . . . -0.3(8) ?
C17 C16 C15 O5 . . . . -17.1(7) ?
C17 C16 C15 O6 . . . . 163.6(4) ?
C21 C16 C15 O5 . . . . 163.9(4) ?
C21 C16 C15 O6 . . . . -15.4(6) ?
C15 C16 C17 F3 . . . . -0.8(7) ?
C15 C16 C17 C18 . . . . -178.8(5) ?
C21 C16 C17 F3 . . . . 178.2(4) ?
C21 C16 C17 C18 . . . . 0.2(7) ?
C17 C16 C21 C20 . . . . -0.8(7) ?
C15 C16 C21 C20 . . . . 178.3(5) ?
C19 C18 C17 F3 . . . . -177.8(5) ?
C19 C18 C17 C16 . . . . 0.3(8) ?
C17 C18 C19 C20 . . . . -0.3(9) ?
C18 C19 C20 C21 . . . . -0.3(9) ?
C16 C21 C20 C19 . . . . 0.9(9) ?
O7 C22 C23 C24 . . . . -162.1(4) ?
O7 C22 C23 C28 . . . . 13.1(6) ?
O8 C22 C23 C24 . . . . 16.2(6) ?
O8 C22 C23 C28 . . . . -168.5(4) ?
C25 C24 C23 C28 . . . . -1.8(6) ?
C25 C24 C23 C22 . . . . 173.8(4) ?
C26 C25 C24 C23 . . . . 1.4(7) ?
C27 C26 C25 C24 . . . . 0.3(7) ?
C25 C26 C27 C28 . . . . -1.6(7) ?
C26 C27 C28 C23 . . . . 1.1(7) ?
C27 C28 C23 C24 . . . . 0.5(6) ?
C27 C28 C23 C22 . . . . -175.1(4) ?
N1 C29 C30 C31 . . . . 0.5(7) ?
N1 C29 C30 C34 . . . . -178.9(4) ?
C32 C31 C30 C29 . . . . -0.8(6) ?
C32 C31 C30 C34 . . . . 178.7(4) ?
C30 C31 C32 C33 . . . . -0.1(6) ?
N1 C33 C32 C31 . . . . 1.3(7) ?
N2 C34 C30 C29 . . . . -172.6(4) ?
N2 C34 C30 C31 . . . . 8.0(7) ?
O9 C34 C30 C29 . . . . 6.7(7) ?
O9 C34 C30 C31 . . . . -172.8(4) ?
C37 C36 C35 N3 . . . . 1.1(6) ?
C40 C36 C35 N3 . . . . -177.4(4) ?
C35 C36 C37 C38 . . . . -0.6(6) ?
C40 C36 C37 C38 . . . . 177.9(4) ?
C35 C36 C40 O10 . . . . -0.5(6) ?
C37 C36 C40 O10 . . . . -179.0(4) ?
C35 C36 C40 N4 . . . . 179.2(4) ?
C37 C36 C40 N4 . . . . 0.7(7) ?
C36 C37 C38 C39 . . . . -0.8(6) ?
N3 C39 C38 C37 . . . . 1.8(7) ?
C42 C41 C46 C45 . . . . -0.4(8) ?
C43 C42 C41 C46 . . . . -0.1(8) ?
F5 C43 C42 C41 . . . . 179.6(4) ?
C44 C43 C42 C41 . . . . 0.8(7) ?
C45 C44 C43 F5 . . . . -179.7(4) ?
C45 C44 C43 C42 . . . . -0.9(7) ?
C47 C44 C43 F5 . . . . 0.5(7) ?
C47 C44 C43 C42 . . . . 179.2(4) ?
C43 C44 C47 O11 . . . . -176.7(5) ?
C43 C44 C47 O12 . . . . 3.8(7) ?
C45 C44 C47 O11 . . . . 3.5(7) ?
C45 C44 C47 O12 . . . . -176.0(4) ?
C46 C45 C44 C43 . . . . 0.5(7) ?
C46 C45 C44 C47 . . . . -179.7(5) ?
C44 C45 C46 C41 . . . . 0.2(8) ?
